data_2229646
loop_
_publ_author_name
'Phelan, W. Adam'
'Ngu-Schwemlein, Maria'
'Fronczek, Frank R.'
'McLaughlin, Mark L.'
'Watkins, Steven F.'

_publ_section_title
;
 1,2-Dihydro-9<i>H</i>-carbazole-4(3<i>H</i>)-thione
;
_journal_coeditor_code FL2336
_journal_issue 4
_journal_name_full 'Acta Crystallographica Section E'
_journal_page_first o757
_journal_paper_doi 10.1107/S1600536811006623
_journal_volume 67
_journal_year 2011
_chemical_formula_iupac 'C12 H11 N S'
_chemical_formula_moiety 'C12 H11 N S'
_chemical_formula_sum 'C12 H11 N S'
_chemical_formula_weight 201.28
_chemical_melting_point 447.0(10)
_chemical_name_systematic
;
1,2-Dihydro-9<i>H</i>-carbazole-4(3<i>H</i>)-thione
;
_space_group_IT_number 14
_symmetry_cell_setting monoclinic
_symmetry_space_group_name_Hall '-P 2yn'
_symmetry_space_group_name_H-M 'P 1 21/n 1'
_audit_creation_method 'WinGX routine CIF_UPDATE'
_cell_angle_alpha 90
_cell_angle_beta 104.599(10)
_cell_angle_gamma 90
_cell_formula_units_Z 4
_cell_length_a 8.6353(14)
_cell_length_b 12.1395(15)
_cell_length_c 9.5808(14)
_cell_measurement_reflns_used 3145
_cell_measurement_temperature 90.0(5)
_cell_measurement_theta_max 31.8
_cell_measurement_theta_min 2.8
_cell_volume 971.9(2)
_computing_cell_refinement 'SCALEPACK (Otwinowski & Minor, 1997)'
_computing_data_collection 'COLLECT (Nonius, 2000)'
_computing_data_reduction 'DENZO and SCALEPACK (Otwinowski & Minor, 1997)'
_computing_molecular_graphics 'ORTEP-3 for Windows (Farrugia, 1997)'
_computing_publication_material 'WinGX (Farrugia, 1999)'
_computing_structure_refinement 'SHELXL97 (Sheldrick, 2008)'
_computing_structure_solution 'SHELXS97 (Sheldrick, 2008)'
_diffrn_ambient_temperature 90.0(5)
_diffrn_measured_fraction_theta_full 1.00
_diffrn_measured_fraction_theta_max 0.996
_diffrn_measurement_device_type 'Nonius KappaCCD'
_diffrn_measurement_method '\w and \f'
_diffrn_radiation_type MoK\a
_diffrn_radiation_wavelength 0.71073
_diffrn_reflns_av_R_equivalents 0.0176
_diffrn_reflns_limit_h_max 12
_diffrn_reflns_limit_h_min -12
_diffrn_reflns_limit_k_max 15
_diffrn_reflns_limit_k_min -17
_diffrn_reflns_limit_l_max 14
_diffrn_reflns_limit_l_min -14
_diffrn_reflns_number 6145
_diffrn_reflns_theta_full 25
_diffrn_reflns_theta_max 31.8
_diffrn_reflns_theta_min 2.76
_exptl_absorpt_coefficient_mu 0.287
_exptl_absorpt_correction_T_max 0.958
_exptl_absorpt_correction_T_min 0.900
_exptl_absorpt_correction_type multi-scan
_exptl_absorpt_process_details '(SCALEPACK; Otwinowski & Minor, 1997)'
_exptl_crystal_colour yellow
_exptl_crystal_density_diffrn 1.376
_exptl_crystal_density_method 'not measured'
_exptl_crystal_description prism
_exptl_crystal_F_000 424
_exptl_crystal_size_max 0.38
_exptl_crystal_size_mid 0.33
_exptl_crystal_size_min 0.15
_refine_diff_density_max 0.42
_refine_diff_density_min -0.30
_refine_ls_extinction_coef 0.007(2)
_refine_ls_extinction_expression Fc^*^=kFc[1+0.001xFc^2^\l^3^/sin(2\q)]^-1/4^
_refine_ls_extinction_method 'SHELXL97 (Sheldrick, 2008)'
_refine_ls_goodness_of_fit_ref 1.035
_refine_ls_hydrogen_treatment constr
_refine_ls_matrix_type full
_refine_ls_number_parameters 128
_refine_ls_number_reflns 3305
_refine_ls_number_restraints 0
_refine_ls_restrained_S_all 1.035
_refine_ls_R_factor_gt 0.0329
_refine_ls_shift/su_max 0.001
_refine_ls_structure_factor_coef Fsqd
_refine_ls_weighting_details 'calc w=1/[\s^2^(Fo^2^)+(0.0381P)^2^+0.4607P] where P=(Fo^2^+2Fc^2^)/3'
_refine_ls_weighting_scheme calc
_refine_ls_wR_factor_ref 0.0866
_reflns_number_gt 2915
_reflns_number_total 3305
_reflns_threshold_expression I>2\s(I)
_cod_data_source_file fl2336.cif
_cod_data_source_block I
_cod_original_sg_symbol_H-M 'P 21/n'
_cod_database_code 2229646
_cod_database_fobs_code 2229646

loop_
_symmetry_equiv_pos_as_xyz
'x, y, z'
'-x+1/2, y+1/2, -z+1/2'
'-x, -y, -z'
'x-1/2, -y-1/2, z-1/2'

loop_
_atom_site_type_symbol
_atom_site_label
_atom_site_fract_x
_atom_site_fract_y
_atom_site_fract_z
_atom_site_U_iso_or_equiv
_atom_site_adp_type
_atom_site_calc_flag
_atom_site_refinement_flags
_atom_site_occupancy
_atom_site_disorder_assembly
_atom_site_disorder_group
S S1 0.73572(3) 0.09251(2) 0.17793(3) 0.01632(8) Uani d . 1 . .
N N9 0.40190(10) 0.23264(7) 0.49231(9) 0.01459(16) Uani d . 1 . .
H H9 0.3596 0.2739 0.5486 0.018 Uiso calc R 1 . .
C C1 0.64126(13) 0.35282(8) 0.50486(11) 0.01640(19) Uani d . 1 . .
H H1A 0.6442 0.3693 0.6067 0.02 Uiso calc R 1 . .
H H1B 0.5975 0.4178 0.4456 0.02 Uiso calc R 1 . .
C C2 0.81014(12) 0.32729(9) 0.49014(11) 0.01613(19) Uani d . 1 . .
H H2A 0.8612 0.2724 0.5639 0.019 Uiso calc R 1 . .
H H2B 0.8756 0.3953 0.5072 0.019 Uiso calc R 1 . .
C C3 0.80512(12) 0.28219(8) 0.33970(11) 0.01504(18) Uani d . 1 . .
H H3A 0.766 0.3409 0.2677 0.018 Uiso calc R 1 . .
H H3B 0.9153 0.2631 0.3355 0.018 Uiso calc R 1 . .
C C4 0.69952(12) 0.18152(8) 0.29869(10) 0.01239(17) Uani d . 1 . .
C C5 0.40380(12) -0.00895(8) 0.27655(10) 0.01451(18) Uani d . 1 . .
H H5 0.4724 -0.0398 0.2234 0.017 Uiso calc R 1 . .
C C6 0.26491(13) -0.06343(9) 0.28577(11) 0.0179(2) Uani d . 1 . .
H H6 0.2394 -0.1325 0.2389 0.021 Uiso calc R 1 . .
C C7 0.16174(13) -0.01841(9) 0.36297(12) 0.0196(2) Uani d . 1 . .
H H7 0.0665 -0.0567 0.3655 0.024 Uiso calc R 1 . .
C C8 0.19647(13) 0.08102(9) 0.43570(11) 0.0181(2) Uani d . 1 . .
H H8 0.1273 0.1116 0.4885 0.022 Uiso calc R 1 . .
C C10 0.53890(12) 0.25494(8) 0.45510(10) 0.01313(17) Uani d . 1 . .
C C11 0.56930(11) 0.17216(8) 0.36283(10) 0.01191(17) Uani d . 1 . .
C C12 0.44039(11) 0.09230(8) 0.34726(10) 0.01234(17) Uani d . 1 . .
C C13 0.33703(12) 0.13394(8) 0.42784(10) 0.01382(18) Uani d . 1 . .

loop_
_atom_site_aniso_label
_atom_site_aniso_U_11
_atom_site_aniso_U_22
_atom_site_aniso_U_33
_atom_site_aniso_U_12
_atom_site_aniso_U_13
_atom_site_aniso_U_23
S1 0.01819(13) 0.01449(12) 0.01981(13) -0.00184(8) 0.01132(9) -0.00327(8)
N9 0.0156(4) 0.0158(4) 0.0144(4) 0.0018(3) 0.0077(3) -0.0002(3)
C1 0.0194(5) 0.0149(4) 0.0159(4) -0.0014(4) 0.0063(4) -0.0029(3)
C2 0.0162(4) 0.0168(4) 0.0150(4) -0.0032(4) 0.0031(3) -0.0016(3)
C3 0.0149(4) 0.0145(4) 0.0167(4) -0.0031(3) 0.0059(3) -0.0012(3)
C4 0.0128(4) 0.0125(4) 0.0123(4) 0.0008(3) 0.0041(3) 0.0011(3)
C5 0.0149(4) 0.0145(4) 0.0141(4) -0.0005(3) 0.0035(3) 0.0017(3)
C6 0.0182(5) 0.0169(5) 0.0175(4) -0.0039(4) 0.0027(4) 0.0026(4)
C7 0.0156(5) 0.0230(5) 0.0204(5) -0.0045(4) 0.0049(4) 0.0056(4)
C8 0.0140(4) 0.0235(5) 0.0182(4) 0.0001(4) 0.0068(4) 0.0046(4)
C10 0.0140(4) 0.0142(4) 0.0115(4) 0.0012(3) 0.0039(3) 0.0012(3)
C11 0.0120(4) 0.0126(4) 0.0115(4) 0.0001(3) 0.0037(3) 0.0005(3)
C12 0.0117(4) 0.0142(4) 0.0115(4) 0.0006(3) 0.0035(3) 0.0026(3)
C13 0.0136(4) 0.0160(4) 0.0126(4) 0.0011(3) 0.0046(3) 0.0026(3)

loop_
_atom_type_symbol
_atom_type_description
_atom_type_scat_dispersion_real
_atom_type_scat_dispersion_imag
_atom_type_scat_source
C C 0.0033 0.0016 'International Tables Vol C Tables 4.2.6.8 and 6.1.1.4'
H H 0 0 'International Tables Vol C Tables 4.2.6.8 and 6.1.1.4'
N N 0.0061 0.0033 'International Tables Vol C Tables 4.2.6.8 and 6.1.1.4'
S S 0.1246 0.1234 'International Tables Vol C Tables 4.2.6.8 and 6.1.1.4'

loop_
_geom_angle_atom_site_label_1
_geom_angle_atom_site_label_2
_geom_angle_atom_site_label_3
_geom_angle_site_symmetry_1
_geom_angle_site_symmetry_3
_geom_angle
_geom_angle_publ_flag
C10 C1 C2 . . 108.17(8) ?
C10 C1 H1A . . 110.1 ?
C2 C1 H1A . . 110.1 ?
C10 C1 H1B . . 110.1 ?
C2 C1 H1B . . 110.1 ?
H1A C1 H1B . . 108.4 ?
C1 C2 C3 . . 110.92(8) ?
C1 C2 H2A . . 109.5 ?
C3 C2 H2A . . 109.5 ?
C1 C2 H2B . . 109.5 ?
C3 C2 H2B . . 109.5 ?
H2A C2 H2B . . 108 ?
C4 C3 C2 . . 113.85(8) ?
C4 C3 H3A . . 108.8 ?
C2 C3 H3A . . 108.8 ?
C4 C3 H3B . . 108.8 ?
C2 C3 H3B . . 108.8 ?
H3A C3 H3B . . 107.7 ?
C11 C4 C3 . . 116.35(8) ?
C11 C4 S1 . . 123.85(7) ?
C3 C4 S1 . . 119.73(7) ?
C6 C5 C12 . . 118.64(9) ?
C6 C5 H5 . . 120.7 ?
C12 C5 H5 . . 120.7 ?
C5 C6 C7 . . 121.32(10) ?
C5 C6 H6 . . 119.3 ?
C7 C6 H6 . . 119.3 ?
C8 C7 C6 . . 121.15(10) ?
C8 C7 H7 . . 119.4 ?
C6 C7 H7 . . 119.4 ?
C7 C8 C13 . . 117.08(10) ?
C7 C8 H8 . . 121.5 ?
C13 C8 H8 . . 121.5 ?
N9 C10 C11 . . 109.79(9) ?
N9 C10 C1 . . 124.55(9) ?
C11 C10 C1 . . 125.66(9) ?
C10 C11 C4 . . 120.68(9) ?
C10 C11 C12 . . 106.34(8) ?
C4 C11 C12 . . 132.83(9) ?
C5 C12 C13 . . 118.80(9) ?
C5 C12 C11 . . 135.05(9) ?
C13 C12 C11 . . 106.14(8) ?
C8 C13 N9 . . 128.98(9) ?
C8 C13 C12 . . 122.96(10) ?
N9 C13 C12 . . 108.06(8) ?
C10 N9 C13 . . 109.64(8) ?
C10 N9 H9 . . 125.2 ?
C13 N9 H9 . . 125.2 ?

loop_
_geom_bond_atom_site_label_1
_geom_bond_atom_site_label_2
_geom_bond_site_symmetry_2
_geom_bond_distance
_geom_bond_publ_flag
C1 C10 . 1.4860(14) ?
C1 C2 . 1.5318(14) ?
C1 H1A . 0.99 ?
C1 H1B . 0.99 ?
C2 C3 . 1.5322(14) ?
C2 H2A . 0.99 ?
C2 H2B . 0.99 ?
C3 C4 . 1.5162(14) ?
C3 H3A . 0.99 ?
C3 H3B . 0.99 ?
C4 C11 . 1.4154(13) ?
C4 S1 . 1.6692(10) ?
C5 C6 . 1.3917(14) ?
C5 C12 . 1.4006(13) ?
C5 H5 . 0.95 ?
C6 C7 . 1.4042(16) ?
C6 H6 . 0.95 ?
C7 C8 . 1.3882(16) ?
C7 H7 . 0.95 ?
C8 C13 . 1.3920(14) ?
C8 H8 . 0.95 ?
C10 N9 . 1.3463(12) ?
C10 C11 . 1.4061(13) ?
C11 C12 . 1.4553(13) ?
C12 C13 . 1.4127(13) ?
C13 N9 . 1.3988(13) ?
N9 H9 . 0.88 ?

loop_
_geom_hbond_atom_site_label_D
_geom_hbond_atom_site_label_H
_geom_hbond_atom_site_label_A
_geom_hbond_site_symmetry_A
_geom_hbond_distance_DH
_geom_hbond_distance_HA
_geom_hbond_distance_DA
_geom_hbond_angle_DHA
N9 H9 S1 4_566 0.88 2.45 3.3187(9) 172

loop_
_geom_torsion_atom_site_label_1
_geom_torsion_atom_site_label_2
_geom_torsion_atom_site_label_3
_geom_torsion_atom_site_label_4
_geom_torsion_site_symmetry_1
_geom_torsion_site_symmetry_2
_geom_torsion_site_symmetry_3
_geom_torsion_site_symmetry_4
_geom_torsion
_geom_torsion_publ_flag
C10 C1 C2 C3 . . . . 49.84(11) ?
C1 C2 C3 C4 . . . . -55.67(11) ?
C2 C3 C4 C11 . . . . 28.23(12) ?
C2 C3 C4 S1 . . . . -154.52(8) ?
C12 C5 C6 C7 . . . . 0.52(15) ?
C5 C6 C7 C8 . . . . -1.47(16) ?
C6 C7 C8 C13 . . . . 0.35(15) ?
C2 C1 C10 N9 . . . . 158.35(9) ?
C2 C1 C10 C11 . . . . -21.72(13) ?
N9 C10 C11 C4 . . . . 174.61(9) ?
C1 C10 C11 C4 . . . . -5.33(15) ?
N9 C10 C11 C12 . . . . -1.56(11) ?
C1 C10 C11 C12 . . . . 178.50(9) ?
C3 C4 C11 C10 . . . . 2.22(13) ?
S1 C4 C11 C10 . . . . -174.91(7) ?
C3 C4 C11 C12 . . . . 177.20(10) ?
S1 C4 C11 C12 . . . . 0.08(16) ?
C6 C5 C12 C13 . . . . 1.45(14) ?
C6 C5 C12 C11 . . . . -179.79(10) ?
C10 C11 C12 C5 . . . . -177.03(10) ?
C4 C11 C12 C5 . . . . 7.46(19) ?
C10 C11 C12 C13 . . . . 1.84(10) ?
C4 C11 C12 C13 . . . . -173.67(10) ?
C7 C8 C13 N9 . . . . -178.60(10) ?
C7 C8 C13 C12 . . . . 1.70(15) ?
C5 C12 C13 C8 . . . . -2.64(14) ?
C11 C12 C13 C8 . . . . 178.27(9) ?
C5 C12 C13 N9 . . . . 177.61(8) ?
C11 C12 C13 N9 . . . . -1.47(10) ?
C11 C10 N9 C13 . . . . 0.66(11) ?
C1 C10 N9 C13 . . . . -179.40(9) ?
C8 C13 N9 C10 . . . . -179.18(10) ?
C12 C13 N9 C10 . . . . 0.55(11) ?

loop_
_cod_related_entry_id
_cod_related_entry_database
_cod_related_entry_code
1 ChemSpider 30656578
